data_4029559
loop_
_publ_author_name
'Columbus, Ishay'
'Biali, Silvio E.'

_publ_section_title
;
 Calix[4]arene derivatives monosubstituted at all four methylene bridges.
;
_journal_issue 7
_journal_name_full 'The Journal of organic chemistry'
_journal_page_first 2598
_journal_page_last 2606
_journal_paper_doi 10.1021/jo702474n
_journal_volume 73
_journal_year 2008
_chemical_formula_moiety 'C60 H88 O8, C2 H3 N'
_chemical_formula_sum 'C62 H91 N O8'
_chemical_formula_weight 978.36
_chemical_name_systematic
; 
 ? 
;
_space_group_IT_number 130
_symmetry_cell_setting tetragonal
_symmetry_space_group_name_Hall '-P 4a 2ac'
_symmetry_space_group_name_H-M 'P 4/n c c :2'
_atom_sites_solution_hydrogens geom
_atom_sites_solution_primary direct
_atom_sites_solution_secondary difmap
_audit_creation_method SHELXL-97
_cell_angle_alpha 90.00
_cell_angle_beta 90.00
_cell_angle_gamma 90.00
_cell_formula_units_Z 4
_cell_length_a 16.951(3)
_cell_length_b 16.951(3)
_cell_length_c 20.365(7)
_cell_measurement_reflns_used 5511
_cell_measurement_temperature 173(1)
_cell_measurement_theta_max 26.98
_cell_measurement_theta_min 2.33
_cell_volume 5852(2)
_computing_cell_refinement 'Bruker SMART'
_computing_data_collection 'Bruker SMART'
_computing_data_reduction 'Bruker SAINT'
_computing_molecular_graphics 'Bruker SHELXTL'
_computing_publication_material 'Bruker SHELXTL'
_computing_structure_refinement 'SHELXL-97 (Sheldrick, 1997)'
_computing_structure_solution 'SHELXS-97 (Sheldrick, 1990)'
_diffrn_ambient_temperature 173(1)
_diffrn_measured_fraction_theta_full 1.000
_diffrn_measured_fraction_theta_max 1.000
_diffrn_measurement_device_type 'CCD area detector'
_diffrn_measurement_method 'phi and omega scans'
_diffrn_radiation_monochromator graphite
_diffrn_radiation_source 'fine-focus sealed tube'
_diffrn_radiation_type MoK\a
_diffrn_radiation_wavelength 0.71073
_diffrn_reflns_av_R_equivalents 0.0506
_diffrn_reflns_av_sigmaI/netI 0.0222
_diffrn_reflns_limit_h_max 20
_diffrn_reflns_limit_h_min -20
_diffrn_reflns_limit_k_max 20
_diffrn_reflns_limit_k_min -20
_diffrn_reflns_limit_l_max 25
_diffrn_reflns_limit_l_min -25
_diffrn_reflns_number 56217
_diffrn_reflns_theta_full 26.00
_diffrn_reflns_theta_max 26.00
_diffrn_reflns_theta_min 2.00
_exptl_absorpt_coefficient_mu 0.072
_exptl_absorpt_correction_T_max 0.9879
_exptl_absorpt_correction_T_min 0.9753
_exptl_absorpt_correction_type integration
_exptl_crystal_colour colorless
_exptl_crystal_density_diffrn 1.110
_exptl_crystal_density_method 'not measured'
_exptl_crystal_description plate
_exptl_crystal_F_000 2136
_exptl_crystal_size_max 0.35
_exptl_crystal_size_mid 0.33
_exptl_crystal_size_min 0.17
_refine_diff_density_max 0.481
_refine_diff_density_min -0.229
_refine_diff_density_rms 0.065
_refine_ls_extinction_method none
_refine_ls_goodness_of_fit_ref 1.277
_refine_ls_hydrogen_treatment constr
_refine_ls_matrix_type full
_refine_ls_number_parameters 168
_refine_ls_number_reflns 2890
_refine_ls_number_restraints 0
_refine_ls_restrained_S_all 1.277
_refine_ls_R_factor_all 0.0931
_refine_ls_R_factor_gt 0.0892
_refine_ls_shift/su_max 0.000
_refine_ls_shift/su_mean 0.000
_refine_ls_structure_factor_coef Fsqd
_refine_ls_weighting_details 'calc w=1/[\s^2^(Fo^2^)+(0.0748P)^2^+7.6357P] where P=(Fo^2^+2Fc^2^)/3'
_refine_ls_weighting_scheme calc
_refine_ls_wR_factor_gt 0.2062
_refine_ls_wR_factor_ref 0.2087
_reflns_number_gt 2725
_reflns_number_total 2890
_reflns_threshold_expression >2sigma(I)
_cod_data_source_file jo702474n-file003.cif
_cod_data_source_block ishay3lm
_cod_depositor_comments
;
The following automatic conversions were performed:

'_symmetry_cell_setting' value 'Tetragonal' changed to 'tetragonal'
according to
/usr/data/users/saulius/automatic-downloads/retrospective/ACS/lib/dictionaries/cif_core.dic
dictionary named 'cif_core.dic' version 2.4.2 from 2011-04-26.

Automatic conversion script
Id: cif_fix_values 2281 2013-09-26 08:29:07Z andrius 
;
_cod_original_sg_symbol_Hall ' -P 4a 2ac'
_cod_original_sg_symbol_H-M P4/ncc
_cod_database_code 4029559

loop_
_symmetry_equiv_pos_as_xyz
'x, y, z'
'-x+1/2, -y+1/2, z'
'-y+1/2, x, z'
'y, -x+1/2, z'
'-x, y+1/2, -z+1/2'
'x+1/2, -y, -z+1/2'
'y+1/2, x+1/2, -z+1/2'
'-y, -x, -z+1/2'
'-x, -y, -z'
'x-1/2, y-1/2, -z'
'y-1/2, -x, -z'
'-y, x-1/2, -z'
'x, -y-1/2, z-1/2'
'-x-1/2, y, z-1/2'
'-y-1/2, -x-1/2, z-1/2'
'y, x, z-1/2'

loop_
_atom_site_label
_atom_site_type_symbol
_atom_site_fract_x
_atom_site_fract_y
_atom_site_fract_z
_atom_site_U_iso_or_equiv
_atom_site_adp_type
_atom_site_occupancy
_atom_site_symmetry_multiplicity
_atom_site_calc_flag
_atom_site_refinement_flags
C11 C 0.4716(2) 0.2045(2) 0.39052(15) 0.0391(8) Uani 1 1 d .
C1 C 0.39395(14) 0.17928(15) 0.15195(12) 0.0182(5) Uani 1 1 d .
C2 C 0.37640(14) 0.10810(14) 0.18367(12) 0.0171(5) Uani 1 1 d .
C3 C 0.40852(15) 0.09419(15) 0.24533(12) 0.0208(5) Uani 1 1 d .
H3 H 0.3974 0.0455 0.2666 0.025 Uiso 1 1 calc R
C4 C 0.45638(15) 0.14890(15) 0.27713(12) 0.0203(6) Uani 1 1 d .
C5 C 0.47050(15) 0.22009(15) 0.24483(13) 0.0212(6) Uani 1 1 d .
H5 H 0.5025 0.2586 0.2657 0.025 Uiso 1 1 calc R
C6 C 0.43956(13) 0.23667(14) 0.18340(12) 0.0172(5) Uani 1 1 d .
C7 C 0.45009(14) 0.31871(14) 0.15289(12) 0.0180(5) Uani 1 1 d .
H7 H 0.4402 0.3155 0.1046 0.022 Uiso 1 1 calc R
C8 C 0.4104(3) 0.1662(3) 0.03768(16) 0.0708(15) Uani 1 1 d .
H8A H 0.4620 0.1923 0.0386 0.106 Uiso 1 1 calc R
H8B H 0.3841 0.1778 -0.0041 0.106 Uiso 1 1 calc R
H8C H 0.4175 0.1091 0.0421 0.106 Uiso 1 1 calc R
C9 C 0.49196(17) 0.13455(16) 0.34591(13) 0.0250(6) Uani 1 1 d .
C10 C 0.4598(2) 0.05915(19) 0.37744(14) 0.0376(8) Uani 1 1 d .
H10A H 0.4750 0.0135 0.3508 0.056 Uiso 1 1 calc R
H10B H 0.4022 0.0622 0.3800 0.056 Uiso 1 1 calc R
H10C H 0.4817 0.0535 0.4217 0.056 Uiso 1 1 calc R
H11A H 0.4140 0.2107 0.3927 0.056 Uiso 1 1 d R
H11B H 0.4950 0.2528 0.3725 0.056 Uiso 1 1 d R
H11C H 0.4923 0.1950 0.4346 0.056 Uiso 1 1 d R
C12 C 0.58176(18) 0.12677(19) 0.34017(15) 0.0347(7) Uani 1 1 d .
H12A H 0.6048 0.1223 0.3841 0.052 Uiso 1 1 calc R
H12B H 0.6032 0.1735 0.3181 0.052 Uiso 1 1 calc R
H12C H 0.5947 0.0795 0.3146 0.052 Uiso 1 1 calc R
C13 C 0.58618(17) 0.31401(18) 0.12233(17) 0.0361(8) Uani 1 1 d .
H13 H 0.5732 0.2572 0.1145 0.043 Uiso 1 1 calc R
C14 C 0.6630(2) 0.3202(3) 0.1576(2) 0.0626(12) Uani 1 1 d .
H14A H 0.6726 0.3754 0.1696 0.094 Uiso 1 1 calc R
H14B H 0.7056 0.3016 0.1290 0.094 Uiso 1 1 calc R
H14C H 0.6613 0.2878 0.1974 0.094 Uiso 1 1 calc R
C15 C 0.5900(2) 0.3577(3) 0.05703(19) 0.0625(12) Uani 1 1 d .
H15A H 0.5370 0.3607 0.0379 0.094 Uiso 1 1 calc R
H15B H 0.6251 0.3293 0.0269 0.094 Uiso 1 1 calc R
H15C H 0.6103 0.4111 0.0642 0.094 Uiso 1 1 calc R
C16 C 0.2500 0.2500 0.3503(3) 0.0413(15) Uani 1 4 d S
C17 C 0.2500 0.2500 0.2787(3) 0.0342(13) Uani 1 4 d S
N1 N 0.2500 0.2500 0.4064(4) 0.090(3) Uani 1 4 d S
O1 O 0.36310(13) 0.19467(12) 0.09085(10) 0.0370(6) Uani 1 1 d .
O2 O 0.52738(11) 0.34890(11) 0.16402(9) 0.0252(5) Uani 1 1 d .

loop_
_atom_site_aniso_label
_atom_site_aniso_U_11
_atom_site_aniso_U_22
_atom_site_aniso_U_33
_atom_site_aniso_U_23
_atom_site_aniso_U_13
_atom_site_aniso_U_12
C11 0.053(2) 0.0394(18) 0.0252(15) -0.0050(13) -0.0062(14) 0.0107(15)
C1 0.0156(12) 0.0198(13) 0.0193(12) -0.0014(10) 0.0016(9) 0.0029(9)
C2 0.0143(12) 0.0167(12) 0.0203(12) -0.0024(9) 0.0023(9) 0.0011(9)
C3 0.0215(13) 0.0184(13) 0.0225(12) 0.0015(10) 0.0025(10) 0.0011(9)
C4 0.0186(12) 0.0214(13) 0.0209(12) 0.0006(10) 0.0018(10) 0.0037(10)
C5 0.0193(12) 0.0199(12) 0.0243(13) -0.0047(10) -0.0017(10) -0.0002(9)
C6 0.0131(11) 0.0177(13) 0.0209(12) 0.0002(9) 0.0035(9) 0.0025(9)
C7 0.0158(12) 0.0187(12) 0.0196(12) -0.0005(10) -0.0009(9) -0.0005(9)
C8 0.125(4) 0.069(3) 0.0184(16) -0.0056(17) 0.013(2) -0.045(3)
C9 0.0307(15) 0.0229(14) 0.0212(13) -0.0011(11) -0.0050(11) 0.0029(11)
C10 0.049(2) 0.0390(18) 0.0251(14) 0.0088(13) -0.0092(13) -0.0040(15)
C12 0.0344(17) 0.0394(17) 0.0304(15) -0.0019(13) -0.0109(13) 0.0055(13)
C13 0.0232(15) 0.0312(16) 0.054(2) -0.0103(14) 0.0091(13) -0.0026(12)
C14 0.0195(17) 0.088(3) 0.081(3) -0.008(2) -0.0018(17) 0.0078(18)
C15 0.049(2) 0.094(3) 0.045(2) -0.013(2) 0.0192(18) -0.002(2)
C16 0.041(2) 0.041(2) 0.042(4) 0.000 0.000 0.000
C17 0.0345(19) 0.0345(19) 0.033(3) 0.000 0.000 0.000
N1 0.113(4) 0.113(4) 0.044(4) 0.000 0.000 0.000
O1 0.0543(14) 0.0269(11) 0.0300(11) 0.0070(9) -0.0203(10) -0.0117(10)
O2 0.0201(10) 0.0233(10) 0.0322(10) -0.0032(8) 0.0014(8) -0.0025(7)

loop_
_atom_type_symbol
_atom_type_description
_atom_type_scat_dispersion_real
_atom_type_scat_dispersion_imag
_atom_type_scat_source
C C 0.0033 0.0016 'International Tables Vol C Tables 4.2.6.8 and 6.1.1.4'
H H 0.0000 0.0000 'International Tables Vol C Tables 4.2.6.8 and 6.1.1.4'
O O 0.0106 0.0060 'International Tables Vol C Tables 4.2.6.8 and 6.1.1.4'
N N 0.0061 0.0033 'International Tables Vol C Tables 4.2.6.8 and 6.1.1.4'

loop_
_geom_angle_atom_site_label_1
_geom_angle_atom_site_label_2
_geom_angle_atom_site_label_3
_geom_angle
_geom_angle_site_symmetry_1
_geom_angle_site_symmetry_3
C9 C11 H11A 109.4 . .
C9 C11 H11B 109.5 . .
H11A C11 H11B 109.2 . .
C9 C11 H11C 109.6 . .
H11A C11 H11C 109.4 . .
H11B C11 H11C 109.7 . .
O1 C1 C6 119.5(2) . .
O1 C1 C2 120.0(2) . .
C6 C1 C2 120.4(2) . .
C3 C2 C1 118.7(2) . .
C3 C2 C7 120.9(2) . 4
C1 C2 C7 120.3(2) . 4
C2 C3 C4 122.4(2) . .
C2 C3 H3 118.8 . .
C4 C3 H3 118.8 . .
C3 C4 C5 117.2(2) . .
C3 C4 C9 123.0(2) . .
C5 C4 C9 119.8(2) . .
C6 C5 C4 122.4(2) . .
C6 C5 H5 118.8 . .
C4 C5 H5 118.8 . .
C5 C6 C1 118.8(2) . .
C5 C6 C7 120.4(2) . .
C1 C6 C7 120.6(2) . .
O2 C7 C2 107.41(19) . 3
O2 C7 C6 111.62(19) . .
C2 C7 C6 109.88(19) 3 .
O2 C7 H7 109.3 . .
C2 C7 H7 109.3 3 .
C6 C7 H7 109.3 . .
O1 C8 H8A 109.5 . .
O1 C8 H8B 109.5 . .
H8A C8 H8B 109.5 . .
O1 C8 H8C 109.5 . .
H8A C8 H8C 109.5 . .
H8B C8 H8C 109.5 . .
C10 C9 C12 108.3(2) . .
C10 C9 C11 108.5(2) . .
C12 C9 C11 109.6(2) . .
C10 C9 C4 111.9(2) . .
C12 C9 C4 109.4(2) . .
C11 C9 C4 109.1(2) . .
C9 C10 H10A 109.5 . .
C9 C10 H10B 109.5 . .
H10A C10 H10B 109.5 . .
C9 C10 H10C 109.5 . .
H10A C10 H10C 109.5 . .
H10B C10 H10C 109.5 . .
C9 C12 H12A 109.5 . .
C9 C12 H12B 109.5 . .
H12A C12 H12B 109.5 . .
C9 C12 H12C 109.5 . .
H12A C12 H12C 109.5 . .
H12B C12 H12C 109.5 . .
O2 C13 C14 107.0(3) . .
O2 C13 C15 110.2(3) . .
C14 C13 C15 110.4(3) . .
O2 C13 H13 109.7 . .
C14 C13 H13 109.7 . .
C15 C13 H13 109.7 . .
C13 C14 H14A 109.5 . .
C13 C14 H14B 109.5 . .
H14A C14 H14B 109.5 . .
C13 C14 H14C 109.5 . .
H14A C14 H14C 109.5 . .
H14B C14 H14C 109.5 . .
C13 C15 H15A 109.5 . .
C13 C15 H15B 109.5 . .
H15A C15 H15B 109.5 . .
C13 C15 H15C 109.5 . .
H15A C15 H15C 109.5 . .
H15B C15 H15C 109.5 . .
N1 C16 C17 180.000(2) . .
C1 O1 C8 114.1(3) . .
C7 O2 C13 113.3(2) . .

loop_
_geom_bond_atom_site_label_1
_geom_bond_atom_site_label_2
_geom_bond_distance
_geom_bond_site_symmetry_2
C11 C9 1.533(4) .
C11 H11A 0.9824 .
C11 H11B 0.9800 .
C11 H11C 0.9780 .
C1 O1 1.375(3) .
C1 C6 1.398(3) .
C1 C2 1.401(3) .
C2 C3 1.389(3) .
C2 C7 1.524(3) 4
C3 C4 1.392(4) .
C3 H3 0.9500 .
C4 C5 1.395(4) .
C4 C9 1.544(4) .
C5 C6 1.385(4) .
C5 H5 0.9500 .
C6 C7 1.534(3) .
C7 O2 1.425(3) .
C7 C2 1.524(3) 3
C7 H7 1.0000 .
C8 O1 1.431(5) .
C8 H8A 0.9800 .
C8 H8B 0.9800 .
C8 H8C 0.9800 .
C9 C10 1.531(4) .
C9 C12 1.532(4) .
C10 H10A 0.9800 .
C10 H10B 0.9800 .
C10 H10C 0.9800 .
C12 H12A 0.9800 .
C12 H12B 0.9800 .
C12 H12C 0.9800 .
C13 O2 1.437(3) .
C13 C14 1.491(5) .
C13 C15 1.523(5) .
C13 H13 1.0000 .
C14 H14A 0.9800 .
C14 H14B 0.9800 .
C14 H14C 0.9800 .
C15 H15A 0.9800 .
C15 H15B 0.9800 .
C15 H15C 0.9800 .
C16 N1 1.141(10) .
C16 C17 1.458(9) .
